data_4309369
loop_
_publ_author_name
'Andrew J. Mountford'
'Simon J. Lancaster'
'Simon J. Coles'
'Peter N. Horton'
'David L. Hughes'
'Michael B. Hursthouse'
'Mark E. Light'

_publ_section_title
;
Intra- and Intermolecular N-H...F-C Hydrogen-Bonding Interactions in
Amine Adducts of Tris(pentafluorophenyl)borane and -alane
;
_journal_name_full 'Inorganic Chemistry'
_journal_page_first 5921
_journal_page_last 5933
_journal_paper_doi 10.1021/ic050663n
_journal_volume 44
_journal_year 2005
_chemical_formula_moiety 'C25 H9 B F15 N'
_chemical_formula_structural (C6F5)3B-NH2Bz
_chemical_formula_sum 'C25 H9 B F15 N'
_chemical_formula_weight 619.14
_chemical_name_common 'Compound 1c'
_space_group_IT_number 15
_symmetry_cell_setting monoclinic
_symmetry_space_group_name_Hall '-C 2yc'
_symmetry_space_group_name_H-M 'C 1 2/c 1'
_atom_sites_solution_hydrogens geom
_atom_sites_solution_primary direct
_atom_sites_solution_secondary difmap
_audit_creation_method SHELXL-97
_cell_angle_alpha 90.00
_cell_angle_beta 98.91(3)
_cell_angle_gamma 90.00
_cell_formula_units_Z 8
_cell_length_a 22.507(5)
_cell_length_b 8.9216(18)
_cell_length_c 22.773(5)
_cell_measurement_reflns_used 5411
_cell_measurement_temperature 120(2)
_cell_measurement_theta_max 27.48
_cell_measurement_theta_min 2.91
_cell_volume 4517.6(17)
_computing_cell_refinement 'DENZO, COLLECT'
_computing_data_reduction 'DENZO, COLLECT'
_computing_molecular_graphics 'PLATON (Spek, 1990)'
_computing_structure_refinement 'SHELXL-97 (Sheldrick, 1997)'
_computing_structure_solution 'SHELXS-97 (Sheldrick, 1997)'
_diffrn_ambient_temperature 120(2)
_diffrn_detector_area_resol_mean 9.091
_diffrn_measured_fraction_theta_full 0.991
_diffrn_measured_fraction_theta_max 0.991
_diffrn_measurement_device_type 'Bruker-Nonius KappaCCD Area Detector'
_diffrn_measurement_method '\f and \w scans'
_diffrn_radiation_monochromator '10cm confocal mirrors'
_diffrn_radiation_source 'Bruker-Nonius FR591 rotating anode'
_diffrn_radiation_type MoK\a
_diffrn_radiation_wavelength 0.71073
_diffrn_reflns_av_R_equivalents 0.0425
_diffrn_reflns_av_sigmaI/netI 0.0278
_diffrn_reflns_limit_h_max 29
_diffrn_reflns_limit_h_min -29
_diffrn_reflns_limit_k_max 11
_diffrn_reflns_limit_k_min -11
_diffrn_reflns_limit_l_max 29
_diffrn_reflns_limit_l_min -26
_diffrn_reflns_number 36995
_diffrn_reflns_theta_full 27.50
_diffrn_reflns_theta_max 27.50
_diffrn_reflns_theta_min 2.97
_diffrn_standards_decay_% 0
_exptl_absorpt_coefficient_mu 0.193
_exptl_absorpt_correction_T_max 0.9904
_exptl_absorpt_correction_T_min 0.9198
_exptl_absorpt_correction_type multi-scan
_exptl_absorpt_process_details 'SADABS V2.10 (Sheldrick, G.M., 2003)'
_exptl_crystal_colour slab
_exptl_crystal_density_diffrn 1.821
_exptl_crystal_density_method 'not measured'
_exptl_crystal_description plate
_exptl_crystal_F_000 2448
_exptl_crystal_size_max 0.44
_exptl_crystal_size_mid 0.28
_exptl_crystal_size_min 0.05
_refine_diff_density_max 0.536
_refine_diff_density_min -0.265
_refine_diff_density_rms 0.067
_refine_ls_extinction_coef 0.0017(2)
_refine_ls_extinction_expression Fc^*^=kFc[1+0.001xFc^2^\l^3^/sin(2\q)]^-1/4^
_refine_ls_extinction_method SHELXL
_refine_ls_goodness_of_fit_ref 1.037
_refine_ls_hydrogen_treatment mixed
_refine_ls_matrix_type full
_refine_ls_number_parameters 388
_refine_ls_number_reflns 5160
_refine_ls_number_restraints 0
_refine_ls_restrained_S_all 1.037
_refine_ls_R_factor_all 0.0448
_refine_ls_R_factor_gt 0.0372
_refine_ls_shift/su_max 0.007
_refine_ls_shift/su_mean 0.001
_refine_ls_structure_factor_coef Fsqd
_refine_ls_weighting_details 'calc w=1/[\s^2^(Fo^2^)+(0.0416P)^2^+6.4646P] where P=(Fo^2^+2Fc^2^)/3'
_refine_ls_weighting_scheme calc
_refine_ls_wR_factor_gt 0.0918
_refine_ls_wR_factor_ref 0.0966
_reflns_number_gt 4468
_reflns_number_total 5160
_reflns_threshold_expression >2sigma(I)
_cod_data_source_file ic050663nsi20050429_025944_04.cif
_cod_data_source_block 04src0870
_cod_depositor_comments
;
The following automatic conversions were performed:
'_symmetry_cell_setting' value 'Monoclinic' changed to 'monoclinic'
according to '/home/saulius/struct/CIF-dictionaries/cif_core.dic'
dictionary named 'cif_core.dic' version 2.4.1 from 2010-06-29.

Automatic conversion script
Id: cif_fix_enum 1527 2010-12-29 10:47:43Z saulius 
;
_cod_original_cell_volume 4517.6(16)
_cod_database_code 4309369

loop_
_symmetry_equiv_pos_as_xyz
'x, y, z'
'-x, y, -z+1/2'
'x+1/2, y+1/2, z'
'-x+1/2, y+1/2, -z+1/2'
'-x, -y, -z'
'x, -y, z-1/2'
'-x+1/2, -y+1/2, -z'
'x+1/2, -y+1/2, z-1/2'

loop_
_atom_site_label
_atom_site_type_symbol
_atom_site_fract_x
_atom_site_fract_y
_atom_site_fract_z
_atom_site_U_iso_or_equiv
_atom_site_adp_type
_atom_site_occupancy
_atom_site_symmetry_multiplicity
_atom_site_calc_flag
_atom_site_refinement_flags
_atom_site_disorder_assembly
_atom_site_disorder_group
H1NA H 0.3541(9) 0.973(2) 0.3361(8) 0.019(4) Uiso 1 1 d . . .
H1NB H 0.4114(9) 0.926(2) 0.3295(8) 0.019(4) Uiso 1 1 d . . .
C1 C 0.40007(8) 0.91146(19) 0.41349(7) 0.0225(3) Uani 1 1 d . . .
H1A H 0.3636 0.9034 0.4327 0.027 Uiso 1 1 calc R . .
H1B H 0.4260 0.8242 0.4265 0.027 Uiso 1 1 calc R . .
C2 C 0.43324(7) 1.05230(18) 0.43516(7) 0.0210(3) Uani 1 1 d . . .
C3 C 0.40772(8) 1.15279(19) 0.47079(7) 0.0247(3) Uani 1 1 d . . .
H3 H 0.3679 1.1371 0.4784 0.030 Uiso 1 1 calc R . .
C4 C 0.44030(9) 1.2758(2) 0.49513(8) 0.0307(4) Uani 1 1 d . . .
H4 H 0.4230 1.3433 0.5200 0.037 Uiso 1 1 calc R . .
C5 C 0.49799(8) 1.3003(2) 0.48327(8) 0.0306(4) Uani 1 1 d . . .
H5 H 0.5202 1.3846 0.5000 0.037 Uiso 1 1 calc R . .
C6 C 0.52326(8) 1.2023(2) 0.44718(8) 0.0293(4) Uani 1 1 d . . .
H6 H 0.5627 1.2199 0.4387 0.035 Uiso 1 1 calc R . .
C7 C 0.49116(7) 1.07870(19) 0.42340(7) 0.0242(3) Uani 1 1 d . . .
H7 H 0.5088 1.0112 0.3988 0.029 Uiso 1 1 calc R . .
C8 C 0.30386(7) 0.70361(17) 0.36500(6) 0.0166(3) Uani 1 1 d . . .
C9 C 0.24788(7) 0.77197(17) 0.35783(6) 0.0178(3) Uani 1 1 d . . .
C10 C 0.20505(7) 0.74711(19) 0.39401(7) 0.0220(3) Uani 1 1 d . . .
C11 C 0.21815(7) 0.65138(19) 0.44161(7) 0.0231(3) Uani 1 1 d . . .
C12 C 0.27358(8) 0.58515(18) 0.45271(7) 0.0217(3) Uani 1 1 d . . .
C13 C 0.31491(7) 0.61163(17) 0.41480(7) 0.0189(3) Uani 1 1 d . . .
C14 C 0.32802(7) 0.76348(16) 0.25102(6) 0.0161(3) Uani 1 1 d . . .
C15 C 0.36276(7) 0.83632(18) 0.21407(7) 0.0185(3) Uani 1 1 d . . .
C16 C 0.34814(7) 0.84680(18) 0.15325(7) 0.0202(3) Uani 1 1 d . . .
C17 C 0.29657(7) 0.77895(18) 0.12540(6) 0.0203(3) Uani 1 1 d . . .
C18 C 0.26039(7) 0.70575(17) 0.15960(7) 0.0197(3) Uani 1 1 d . . .
C19 C 0.27622(7) 0.69872(17) 0.22050(7) 0.0179(3) Uani 1 1 d . . .
C20 C 0.40680(7) 0.61502(17) 0.32427(6) 0.0170(3) Uani 1 1 d . . .
C21 C 0.46832(7) 0.63711(17) 0.33154(7) 0.0192(3) Uani 1 1 d . . .
C22 C 0.50994(7) 0.52429(19) 0.32871(7) 0.0218(3) Uani 1 1 d . . .
C23 C 0.49041(7) 0.37954(18) 0.31749(7) 0.0211(3) Uani 1 1 d . . .
C24 C 0.42944(7) 0.35080(17) 0.30921(7) 0.0203(3) Uani 1 1 d . . .
C25 C 0.38984(7) 0.46704(18) 0.31270(6) 0.0183(3) Uani 1 1 d . . .
B1 B 0.35393(7) 0.74279(19) 0.32223(7) 0.0157(3) Uani 1 1 d . . .
N1 N 0.38154(6) 0.90296(15) 0.34718(5) 0.0160(3) Uani 1 1 d . . .
F1 F 0.23308(4) 0.87206(10) 0.31365(4) 0.0222(2) Uani 1 1 d . . .
F2 F 0.15161(4) 0.81604(13) 0.38381(5) 0.0321(2) Uani 1 1 d . . .
F3 F 0.17732(5) 0.62662(13) 0.47775(4) 0.0317(3) Uani 1 1 d . . .
F4 F 0.28836(5) 0.49927(12) 0.50120(4) 0.0296(2) Uani 1 1 d . . .
F5 F 0.36887(4) 0.54552(11) 0.43017(4) 0.0262(2) Uani 1 1 d . . .
F6 F 0.41601(4) 0.89901(11) 0.23775(4) 0.0246(2) Uani 1 1 d . . .
F7 F 0.38410(4) 0.91938(12) 0.12081(4) 0.0288(2) Uani 1 1 d . . .
F8 F 0.28194(5) 0.78362(11) 0.06629(4) 0.0280(2) Uani 1 1 d . . .
F9 F 0.20925(4) 0.64063(11) 0.13275(4) 0.0268(2) Uani 1 1 d . . .
F10 F 0.23789(4) 0.62234(10) 0.24939(4) 0.0215(2) Uani 1 1 d . . .
F11 F 0.49187(4) 0.77630(11) 0.34218(4) 0.0258(2) Uani 1 1 d . . .
F12 F 0.56888(4) 0.55539(12) 0.33601(5) 0.0321(2) Uani 1 1 d . . .
F13 F 0.52968(4) 0.26912(11) 0.31305(4) 0.0282(2) Uani 1 1 d . . .
F14 F 0.40930(4) 0.21081(10) 0.29723(4) 0.0266(2) Uani 1 1 d . . .
F15 F 0.33098(4) 0.43107(10) 0.30420(4) 0.0235(2) Uani 1 1 d . . .

loop_
_atom_site_aniso_label
_atom_site_aniso_U_11
_atom_site_aniso_U_22
_atom_site_aniso_U_33
_atom_site_aniso_U_23
_atom_site_aniso_U_13
_atom_site_aniso_U_12
C1 0.0282(8) 0.0239(8) 0.0152(7) 0.0003(6) 0.0026(6) -0.0056(7)
C2 0.0241(8) 0.0216(8) 0.0161(7) 0.0019(6) -0.0005(6) -0.0013(6)
C3 0.0234(8) 0.0282(9) 0.0216(8) 0.0001(6) 0.0004(6) 0.0008(7)
C4 0.0354(10) 0.0240(9) 0.0303(9) -0.0044(7) -0.0021(7) 0.0054(7)
C5 0.0335(10) 0.0220(9) 0.0319(9) 0.0009(7) -0.0087(7) -0.0036(7)
C6 0.0237(8) 0.0328(10) 0.0297(9) 0.0046(7) -0.0011(7) -0.0054(7)
C7 0.0255(8) 0.0261(9) 0.0208(8) 0.0003(6) 0.0022(6) -0.0023(7)
C8 0.0183(7) 0.0161(7) 0.0156(7) -0.0013(5) 0.0030(5) -0.0031(6)
C9 0.0199(7) 0.0175(7) 0.0159(7) 0.0008(5) 0.0028(5) -0.0011(6)
C10 0.0170(7) 0.0256(8) 0.0238(8) -0.0041(6) 0.0047(6) -0.0013(6)
C11 0.0242(8) 0.0281(9) 0.0191(7) -0.0041(6) 0.0103(6) -0.0094(7)
C12 0.0301(9) 0.0202(8) 0.0145(7) 0.0013(6) 0.0030(6) -0.0062(6)
C13 0.0193(7) 0.0190(8) 0.0180(7) -0.0006(6) 0.0019(6) 0.0002(6)
C14 0.0177(7) 0.0149(7) 0.0157(7) -0.0003(5) 0.0028(5) 0.0015(5)
C15 0.0165(7) 0.0199(8) 0.0191(7) -0.0007(6) 0.0024(5) 0.0003(6)
C16 0.0223(8) 0.0210(8) 0.0187(7) 0.0032(6) 0.0073(6) 0.0017(6)
C17 0.0265(8) 0.0196(8) 0.0139(7) 0.0003(5) 0.0009(6) 0.0051(6)
C18 0.0186(7) 0.0177(8) 0.0210(7) -0.0017(6) -0.0021(6) -0.0003(6)
C19 0.0193(7) 0.0150(7) 0.0200(7) 0.0010(5) 0.0050(6) 0.0004(6)
C20 0.0188(7) 0.0179(7) 0.0143(6) 0.0012(5) 0.0030(5) 0.0001(6)
C21 0.0203(8) 0.0178(8) 0.0195(7) 0.0001(6) 0.0031(6) -0.0020(6)
C22 0.0155(7) 0.0266(8) 0.0235(8) 0.0021(6) 0.0038(6) 0.0009(6)
C23 0.0222(8) 0.0210(8) 0.0208(7) 0.0032(6) 0.0050(6) 0.0073(6)
C24 0.0265(8) 0.0161(8) 0.0187(7) 0.0005(6) 0.0044(6) -0.0002(6)
C25 0.0161(7) 0.0215(8) 0.0170(7) 0.0014(6) 0.0018(5) -0.0013(6)
B1 0.0166(8) 0.0156(8) 0.0150(7) -0.0003(6) 0.0032(6) -0.0013(6)
N1 0.0168(6) 0.0171(6) 0.0143(6) 0.0016(5) 0.0029(5) -0.0004(5)
F1 0.0229(5) 0.0217(5) 0.0222(5) 0.0050(4) 0.0038(4) 0.0047(4)
F2 0.0189(5) 0.0442(6) 0.0346(6) 0.0005(5) 0.0089(4) 0.0061(4)
F3 0.0291(5) 0.0446(6) 0.0248(5) -0.0024(4) 0.0151(4) -0.0112(5)
F4 0.0406(6) 0.0309(6) 0.0174(5) 0.0074(4) 0.0051(4) -0.0057(5)
F5 0.0254(5) 0.0310(5) 0.0217(5) 0.0075(4) 0.0024(4) 0.0066(4)
F6 0.0200(5) 0.0347(6) 0.0193(4) 0.0000(4) 0.0040(3) -0.0091(4)
F7 0.0293(5) 0.0393(6) 0.0193(5) 0.0068(4) 0.0087(4) -0.0047(4)
F8 0.0378(6) 0.0314(6) 0.0132(4) 0.0010(4) -0.0008(4) 0.0012(4)
F9 0.0262(5) 0.0292(5) 0.0220(5) -0.0003(4) -0.0057(4) -0.0065(4)
F10 0.0215(5) 0.0231(5) 0.0199(4) 0.0007(4) 0.0033(3) -0.0057(4)
F11 0.0179(5) 0.0204(5) 0.0387(6) -0.0029(4) 0.0036(4) -0.0032(4)
F12 0.0152(5) 0.0314(6) 0.0500(7) 0.0000(5) 0.0056(4) 0.0017(4)
F13 0.0277(5) 0.0250(5) 0.0329(5) 0.0026(4) 0.0080(4) 0.0106(4)
F14 0.0320(5) 0.0153(5) 0.0325(5) -0.0011(4) 0.0053(4) 0.0000(4)
F15 0.0180(5) 0.0208(5) 0.0311(5) -0.0021(4) 0.0022(4) -0.0034(4)

loop_
_atom_type_symbol
_atom_type_description
_atom_type_scat_dispersion_real
_atom_type_scat_dispersion_imag
_atom_type_scat_source
C C 0.0033 0.0016 'International Tables Vol C Tables 4.2.6.8 and 6.1.1.4'
H H 0.0000 0.0000 'International Tables Vol C Tables 4.2.6.8 and 6.1.1.4'
B B 0.0013 0.0007 'International Tables Vol C Tables 4.2.6.8 and 6.1.1.4'
N N 0.0061 0.0033 'International Tables Vol C Tables 4.2.6.8 and 6.1.1.4'
F F 0.0171 0.0103 'International Tables Vol C Tables 4.2.6.8 and 6.1.1.4'

loop_
_geom_angle_atom_site_label_1
_geom_angle_atom_site_label_2
_geom_angle_atom_site_label_3
_geom_angle
_geom_angle_site_symmetry_1
_geom_angle_site_symmetry_3
_geom_angle_publ_flag
C2 C1 N1 114.67(13) . . ?
C2 C1 H1A 108.6 . . ?
N1 C1 H1A 108.6 . . ?
C2 C1 H1B 108.6 . . ?
N1 C1 H1B 108.6 . . ?
H1A C1 H1B 107.6 . . ?
C3 C2 C7 119.15(15) . . ?
C3 C2 C1 120.03(15) . . ?
C7 C2 C1 120.68(15) . . ?
C4 C3 C2 120.16(16) . . ?
C4 C3 H3 119.9 . . ?
C2 C3 H3 119.9 . . ?
C5 C4 C3 120.06(17) . . ?
C5 C4 H4 120.0 . . ?
C3 C4 H4 120.0 . . ?
C6 C5 C4 120.11(17) . . ?
C6 C5 H5 119.9 . . ?
C4 C5 H5 119.9 . . ?
C5 C6 C7 119.97(17) . . ?
C5 C6 H6 120.0 . . ?
C7 C6 H6 120.0 . . ?
C6 C7 C2 120.55(16) . . ?
C6 C7 H7 119.7 . . ?
C2 C7 H7 119.7 . . ?
C9 C8 C13 113.59(14) . . ?
C9 C8 B1 122.18(13) . . ?
C13 C8 B1 123.95(13) . . ?
F1 C9 C10 115.95(14) . . ?
F1 C9 C8 119.63(13) . . ?
C10 C9 C8 124.41(14) . . ?
F2 C10 C11 119.93(14) . . ?
F2 C10 C9 120.98(15) . . ?
C11 C10 C9 119.09(15) . . ?
F3 C11 C12 120.43(15) . . ?
F3 C11 C10 120.10(15) . . ?
C12 C11 C10 119.45(14) . . ?
F4 C12 C11 120.07(14) . . ?
F4 C12 C13 120.36(15) . . ?
C11 C12 C13 119.53(14) . . ?
F5 C13 C12 115.43(13) . . ?
F5 C13 C8 120.70(14) . . ?
C12 C13 C8 123.83(14) . . ?
C19 C14 C15 113.44(13) . . ?
C19 C14 B1 126.05(13) . . ?
C15 C14 B1 120.03(13) . . ?
F6 C15 C16 115.52(13) . . ?
F6 C15 C14 119.71(13) . . ?
C16 C15 C14 124.74(14) . . ?
F7 C16 C17 119.76(14) . . ?
F7 C16 C15 121.04(14) . . ?
C17 C16 C15 119.19(14) . . ?
F8 C17 C16 120.66(14) . . ?
F8 C17 C18 120.66(14) . . ?
C16 C17 C18 118.67(14) . . ?
F9 C18 C17 119.10(13) . . ?
F9 C18 C19 120.40(14) . . ?
C17 C18 C19 120.49(14) . . ?
F10 C19 C18 115.37(13) . . ?
F10 C19 C14 121.18(13) . . ?
C18 C19 C14 123.45(14) . . ?
C21 C20 C25 113.52(14) . . ?
C21 C20 B1 127.72(14) . . ?
C25 C20 B1 118.53(13) . . ?
F11 C21 C20 120.53(14) . . ?
F11 C21 C22 115.18(13) . . ?
C20 C21 C22 124.29(15) . . ?
F12 C22 C23 119.94(14) . . ?
F12 C22 C21 120.53(15) . . ?
C23 C22 C21 119.52(14) . . ?
F13 C23 C22 120.65(14) . . ?
F13 C23 C24 120.50(15) . . ?
C22 C23 C24 118.83(14) . . ?
F14 C24 C25 120.74(14) . . ?
F14 C24 C23 119.87(14) . . ?
C25 C24 C23 119.39(15) . . ?
F15 C25 C24 116.28(14) . . ?
F15 C25 C20 119.28(13) . . ?
C24 C25 C20 124.44(14) . . ?
N1 B1 C8 103.94(11) . . ?
N1 B1 C20 111.34(12) . . ?
C8 B1 C20 113.41(12) . . ?
N1 B1 C14 107.67(11) . . ?
C8 B1 C14 116.01(12) . . ?
C20 B1 C14 104.47(11) . . ?
C1 N1 B1 115.24(12) . . ?
C1 N1 H1NA 108.8(12) . . ?
B1 N1 H1NA 108.0(12) . . ?
C1 N1 H1NB 110.1(12) . . ?
B1 N1 H1NB 109.1(12) . . ?
H1NA N1 H1NB 105.2(17) . . ?

loop_
_geom_bond_atom_site_label_1
_geom_bond_atom_site_label_2
_geom_bond_distance
_geom_bond_site_symmetry_2
_geom_bond_publ_flag
C1 C2 1.505(2) . ?
C1 N1 1.5049(19) . ?
C1 H1A 0.9900 . ?
C1 H1B 0.9900 . ?
C2 C3 1.392(2) . ?
C2 C7 1.391(2) . ?
C3 C4 1.387(3) . ?
C3 H3 0.9500 . ?
C4 C5 1.384(3) . ?
C4 H4 0.9500 . ?
C5 C6 1.381(3) . ?
C5 H5 0.9500 . ?
C6 C7 1.382(2) . ?
C6 H6 0.9500 . ?
C7 H7 0.9500 . ?
C8 C9 1.387(2) . ?
C8 C13 1.391(2) . ?
C8 B1 1.637(2) . ?
C9 F1 1.3478(17) . ?
C9 C10 1.380(2) . ?
C10 F2 1.3388(19) . ?
C10 C11 1.376(2) . ?
C11 F3 1.3434(18) . ?
C11 C12 1.368(2) . ?
C12 F4 1.3428(18) . ?
C12 C13 1.384(2) . ?
C13 F5 1.3465(18) . ?
C14 C19 1.387(2) . ?
C14 C15 1.395(2) . ?
C14 B1 1.646(2) . ?
C15 F6 1.3563(18) . ?
C15 C16 1.376(2) . ?
C16 F7 1.3435(18) . ?
C16 C17 1.374(2) . ?
C17 F8 1.3360(17) . ?
C17 C18 1.376(2) . ?
C18 F9 1.3484(18) . ?
C18 C19 1.379(2) . ?
C19 F10 1.3480(17) . ?
C20 C21 1.383(2) . ?
C20 C25 1.388(2) . ?
C20 B1 1.643(2) . ?
C21 F11 1.3572(18) . ?
C21 C22 1.383(2) . ?
C22 F12 1.3404(18) . ?
C22 C23 1.375(2) . ?
C23 F13 1.3377(18) . ?
C23 C24 1.380(2) . ?
C24 F14 1.3421(19) . ?
C24 C25 1.378(2) . ?
C25 F15 1.3477(17) . ?
B1 N1 1.625(2) . ?
N1 H1NA 0.89(2) . ?
N1 H1NB 0.86(2) . ?
